data_7037358
loop_
_publ_author_name
'\'Alvarez, Celedonio M'
'Garc\'ia-Rodr\'iguez, Ra\'ul'
'Miguel, Daniel'

_publ_section_title
;
 Metallamacrocycle formation through dimerization of metal bioconjugates
 derived from amino acids and peptides.
;
_journal_issue 3
_journal_name_full 'Dalton transactions (Cambridge, England : 2003)'
_journal_page_first 963
_journal_page_last 972
_journal_paper_doi 10.1039/c5dt01256b
_journal_volume 45
_journal_year 2016
_chemical_formula_moiety 'C32 H34 Mo2 N6 O10'
_chemical_formula_sum 'C32 H34 Mo2 N6 O10'
_chemical_formula_weight 854.53
_chemical_name_systematic
;
 ?
;
_space_group_crystal_system triclinic
_space_group_IT_number 2
_space_group_name_Hall '-P 1'
_space_group_name_H-M_alt 'P -1'
_symmetry_space_group_name_Hall '-P 1'
_symmetry_space_group_name_H-M 'P -1'
_atom_sites_solution_hydrogens geom
_atom_sites_solution_primary direct
_audit_creation_date 2015-09-12
_audit_creation_method
;
Olex2 1.2
(compiled 2015.01.26 svn.r3150 for OlexSys, GUI svn.r4998)
;
_audit_update_record
;
2015-11-15 deposited with the CCDC.
2015-11-19 downloaded from the CCDC.
;
_cell_angle_alpha 75.094(4)
_cell_angle_beta 79.901(4)
_cell_angle_gamma 67.876(4)
_cell_formula_units_Z 4
_cell_length_a 14.364(3)
_cell_length_b 15.562(3)
_cell_length_c 21.783(4)
_cell_measurement_reflns_used 858
_cell_measurement_temperature 296
_cell_measurement_theta_max 19.902
_cell_measurement_theta_min 2.669
_cell_volume 4342.1(15)
_computing_cell_refinement 'SAINT v6.02A (Bruker, 2001)'
_computing_data_reduction 'SAINT v6.02A (Bruker, 2001)'
_computing_molecular_graphics 'Olex2 (Dolomanov et al., 2009)'
_computing_publication_material 'Olex2 (Dolomanov et al., 2009)'
_computing_structure_refinement 'ShelXL (Sheldrick, 2008)'
_computing_structure_solution 'SIR2004 (Burla et al., 2007)'
_diffrn_ambient_temperature 296
_diffrn_measured_fraction_theta_full 0.996
_diffrn_measured_fraction_theta_max 0.991
_diffrn_measurement_device_type 'CCD area detector'
_diffrn_measurement_method 'phi and omega scans'
_diffrn_radiation_monochromator graphite
_diffrn_radiation_type MoK\a
_diffrn_radiation_wavelength 0.71073
_diffrn_reflns_av_R_equivalents 0.1148
_diffrn_reflns_av_unetI/netI 0.2271
_diffrn_reflns_laue_measured_fraction_full 0.996
_diffrn_reflns_laue_measured_fraction_max 0.991
_diffrn_reflns_limit_h_max 17
_diffrn_reflns_limit_h_min -17
_diffrn_reflns_limit_k_max 18
_diffrn_reflns_limit_k_min -18
_diffrn_reflns_limit_l_max 26
_diffrn_reflns_limit_l_min -26
_diffrn_reflns_number 35342
_diffrn_reflns_point_group_measured_fraction_full 0.996
_diffrn_reflns_point_group_measured_fraction_max 0.991
_diffrn_reflns_theta_full 25.242
_diffrn_reflns_theta_max 25.435
_diffrn_reflns_theta_min 0.971
_exptl_absorpt_coefficient_mu 0.629
_exptl_absorpt_correction_T_max 1.000000
_exptl_absorpt_correction_T_min 0.760802
_exptl_absorpt_correction_type multi-scan
_exptl_absorpt_process_details sadabs
_exptl_crystal_colour black
_exptl_crystal_colour_primary black
_exptl_crystal_density_diffrn 1.307
_exptl_crystal_description plate
_exptl_crystal_F_000 1728
_exptl_crystal_size_max 0.27
_exptl_crystal_size_mid 0.18
_exptl_crystal_size_min 0.04
_refine_diff_density_max 0.594
_refine_diff_density_min -0.748
_refine_diff_density_rms 0.098
_refine_ls_extinction_method none
_refine_ls_goodness_of_fit_ref 0.734
_refine_ls_hydrogen_treatment constr
_refine_ls_matrix_type full
_refine_ls_number_parameters 905
_refine_ls_number_reflns 15916
_refine_ls_number_restraints 0
_refine_ls_restrained_S_all 0.734
_refine_ls_R_factor_all 0.1584
_refine_ls_R_factor_gt 0.0554
_refine_ls_shift/su_max 0.001
_refine_ls_shift/su_mean 0.000
_refine_ls_structure_factor_coef Fsqd
_refine_ls_weighting_details 'w=1/[\s^2^(Fo^2^)+(0.0485P)^2^] where P=(Fo^2^+2Fc^2^)/3'
_refine_ls_weighting_scheme calc
_refine_ls_wR_factor_gt 0.1089
_refine_ls_wR_factor_ref 0.1269
_reflns_Friedel_coverage 0.000
_reflns_number_gt 5838
_reflns_number_total 15916
_reflns_threshold_expression 'I > 2\s(I)'
_cod_data_source_file c5dt01256b2.cif
_cod_data_source_block C_4c_2_proofem
_cod_depositor_comments 'Adding full bibliography for 7037352--7037358.cif.'
_cod_original_cell_volume 4342.2(16)
_cod_database_code 7037358
_shelxl_version_number 2013-3
_shelx_space_group_comment
;
The symmetry employed for this shelxl refinement is uniquely defined
by the following loop, which should always be used as a source of
symmetry information in preference to the above space-group names.
They are only intended as comments.
;
_olex2_refinement_description
;
1. Fixed Uiso
 At 1.2 times of:
  All C(H) groups, All C(H,H) groups, All N(H) groups
 At 1.5 times of:
  All C(H,H,H) groups
2.a Secondary CH2 refined with riding coordinates:
 C5(H5A,H5B), C7(H7A,H7B), C17(H17A,H17B), C19(H19A,H19B), C25(H25A,H25B),
 C27(H27A,H27B), C37(H37A,H37B), C39(H39A,H39B), C45(H45A,H45B), C47(H47A,H47B),
  C57(H57A,H57B), C59(H59A,H59B), C77(H77A,H77B), C79(H79A,H79B), C83(H83A,
 H83B), C85(H85A,H85B)
2.b Aromatic/amide H refined with riding coordinates:
 N5(H5), N6(H6), C11(H11), C12(H12), C13(H13), C14(H14), C16(H16), C31(H31),
 C32(H32), C33(H33), C34(H34), C36(H36), N45(H45), N46(H46), C51(H51), C52(H52),
  C53(H53), C54(H54), C56(H56), C71(H71), C72(H72), C73(H73), C74(H74), C76(H76)
2.c Idealised Me refined as rotating group:
 C8(H8A,H8B,H8C), C28(H28A,H28B,H28C), C48(H48A,H48B,H48C), C86(H86A,H86B,H86C)
;
_olex2_submission_special_instructions 'No special instructions were received'

loop_
_space_group_symop_operation_xyz
'x, y, z'
'-x, -y, -z'

loop_
_atom_site_label
_atom_site_type_symbol
_atom_site_fract_x
_atom_site_fract_y
_atom_site_fract_z
_atom_site_U_iso_or_equiv
_atom_site_adp_type
_atom_site_occupancy
_atom_site_site_symmetry_order
_atom_site_calc_flag
_atom_site_refinement_flags_posn
Mo1 Mo 0.58066(5) 0.75500(4) 0.11257(3) 0.03733(19) Uani 1 1 d .
Mo2 Mo 1.05915(5) 0.73909(5) 0.23235(3) 0.0477(2) Uani 1 1 d .
O1 O 0.5854(5) 0.5664(4) 0.0851(3) 0.094(2) Uani 1 1 d .
O2 O 0.7394(5) 0.7270(5) -0.0045(3) 0.089(2) Uani 1 1 d .
O3 O 1.0862(6) 0.5270(5) 0.2925(4) 0.130(3) Uani 1 1 d .
O4 O 1.2752(5) 0.6401(4) 0.1758(3) 0.100(2) Uani 1 1 d .
O5 O 0.7791(5) 0.9592(4) 0.0319(3) 0.089(2) Uani 1 1 d .
O6 O 0.7299(5) 0.6865(5) 0.3329(3) 0.093(2) Uani 1 1 d .
O20 O 0.9836(4) 0.7270(3) 0.1593(2) 0.0508(14) Uani 1 1 d .
O21 O 1.0724(4) 0.7567(4) 0.0657(3) 0.081(2) Uani 1 1 d .
O40 O 0.7058(3) 0.6861(3) 0.1702(2) 0.0397(12) Uani 1 1 d .
O41 O 0.7010(4) 0.5410(4) 0.2096(2) 0.0697(18) Uani 1 1 d .
N1 N 0.5020(4) 0.7579(4) 0.2115(3) 0.0387(15) Uani 1 1 d .
N2 N 0.6009(4) 0.8751(4) 0.1438(3) 0.0359(15) Uani 1 1 d .
N3 N 1.0287(5) 0.8815(4) 0.1684(3) 0.0437(16) Uani 1 1 d .
N4 N 0.8920(4) 0.8224(4) 0.2542(3) 0.0432(16) Uani 1 1 d .
N5 N 0.8060(4) 0.8157(5) 0.0967(3) 0.0459(16) Uani 1 1 d .
H5 H 0.7842 0.7836 0.1306 0.055 Uiso 1 1 calc R
N6 N 0.8420(4) 0.6653(4) 0.2491(3) 0.0446(16) Uani 1 1 d .
H6 H 0.8844 0.6863 0.2227 0.053 Uiso 1 1 calc R
C1 C 0.5838(6) 0.6353(6) 0.0988(4) 0.059(2) Uani 1 1 d .
C2 C 0.6771(6) 0.7383(6) 0.0401(4) 0.053(2) Uani 1 1 d .
C3 C 1.0746(6) 0.6071(7) 0.2709(4) 0.068(3) Uani 1 1 d .
C4 C 1.1899(7) 0.6797(6) 0.1967(4) 0.072(3) Uani 1 1 d .
C5 C 0.5152(6) 0.8682(5) 0.0245(4) 0.055(2) Uani 1 1 d .
H5A H 0.5310 0.9257 0.0153 0.066 Uiso 1 1 calc R
H5B H 0.5164 0.8454 -0.0132 0.066 Uiso 1 1 calc R
C6 C 0.4386(6) 0.8614(5) 0.0725(4) 0.054(2) Uani 1 1 d .
C7 C 0.4248(6) 0.7734(6) 0.0868(4) 0.063(2) Uani 1 1 d .
H7A H 0.4238 0.7479 0.0508 0.076 Uiso 1 1 calc R
H7B H 0.3757 0.7637 0.1220 0.076 Uiso 1 1 calc R
C8 C 0.3746(6) 0.9401(6) 0.1067(4) 0.078(3) Uani 1 1 d .
H8A H 0.3198 0.9827 0.0820 0.117 Uiso 1 1 calc GR
H8B H 0.4151 0.9741 0.1122 0.117 Uiso 1 1 calc GR
H8C H 0.3483 0.9135 0.1477 0.117 Uiso 1 1 calc GR
C11 C 0.4581(6) 0.6968(5) 0.2472(4) 0.056(2) Uani 1 1 d .
H11 H 0.4484 0.6545 0.2278 0.067 Uiso 1 1 calc R
C12 C 0.4272(6) 0.6936(6) 0.3103(4) 0.066(3) Uani 1 1 d .
H12 H 0.3987 0.6490 0.3333 0.079 Uiso 1 1 calc R
C13 C 0.4383(6) 0.7559(7) 0.3390(4) 0.072(3) Uani 1 1 d .
H13 H 0.4155 0.7564 0.3817 0.086 Uiso 1 1 calc R
C14 C 0.4838(6) 0.8184(6) 0.3044(4) 0.061(2) Uani 1 1 d .
H14 H 0.4923 0.8613 0.3239 0.073 Uiso 1 1 calc R
C15 C 0.5177(5) 0.8188(5) 0.2402(4) 0.0437(19) Uani 1 1 d .
C16 C 0.5669(5) 0.8818(5) 0.2017(4) 0.0421(19) Uani 1 1 d .
H16 H 0.5743 0.9277 0.2186 0.050 Uiso 1 1 calc R
C17 C 0.6450(6) 0.9442(5) 0.1076(4) 0.051(2) Uani 1 1 d .
H17A H 0.6471 0.9822 0.1360 0.061 Uiso 1 1 calc R
H17B H 0.6007 0.9863 0.0752 0.061 Uiso 1 1 calc R
C18 C 0.7484(7) 0.9063(6) 0.0758(4) 0.049(2) Uani 1 1 d .
C19 C 0.9029(6) 0.7692(6) 0.0650(4) 0.060(2) Uani 1 1 d .
H19A H 0.9086 0.8080 0.0228 0.072 Uiso 1 1 calc R
H19B H 0.9034 0.7092 0.0594 0.072 Uiso 1 1 calc R
C20 C 0.9961(6) 0.7499(5) 0.0978(4) 0.045(2) Uani 1 1 d .
C25 C 1.0679(7) 0.7123(7) 0.3415(4) 0.090(3) Uani 1 1 d .
H25A H 1.0053 0.7181 0.3683 0.108 Uiso 1 1 calc R
H25B H 1.1257 0.6603 0.3593 0.108 Uiso 1 1 calc R
C26 C 1.0840(7) 0.7983(8) 0.3092(4) 0.070(3) Uani 1 1 d .
C27 C 1.1754(7) 0.7789(6) 0.2693(5) 0.085(3) Uani 1 1 d .
H27A H 1.2333 0.7268 0.2870 0.102 Uiso 1 1 calc R
H27B H 1.1917 0.8332 0.2436 0.102 Uiso 1 1 calc R
C28 C 1.0174(7) 0.8956(7) 0.3196(4) 0.095(3) Uani 1 1 d .
H28A H 1.0408 0.9100 0.3531 0.143 Uiso 1 1 calc GR
H28B H 0.9493 0.8972 0.3313 0.143 Uiso 1 1 calc GR
H28C H 1.0198 0.9417 0.2809 0.143 Uiso 1 1 calc GR
C31 C 1.0938(6) 0.9113(6) 0.1225(4) 0.059(2) Uani 1 1 d .
H31 H 1.1615 0.8731 0.1208 0.070 Uiso 1 1 calc R
C32 C 1.0643(8) 0.9938(7) 0.0795(4) 0.072(3) Uani 1 1 d .
H32 H 1.1125 1.0120 0.0503 0.087 Uiso 1 1 calc R
C33 C 0.9662(8) 1.0508(6) 0.0778(4) 0.074(3) Uani 1 1 d .
H33 H 0.9458 1.1071 0.0475 0.088 Uiso 1 1 calc R
C34 C 0.8975(7) 1.0214(5) 0.1231(4) 0.058(2) Uani 1 1 d .
H34 H 0.8292 1.0581 0.1238 0.070 Uiso 1 1 calc R
C35 C 0.9308(6) 0.9378(5) 0.1670(3) 0.0402(19) Uani 1 1 d .
C36 C 0.8620(5) 0.9027(5) 0.2157(3) 0.044(2) Uani 1 1 d .
H36 H 0.7940 0.9401 0.2187 0.052 Uiso 1 1 calc R
C37 C 0.8173(5) 0.7943(5) 0.3016(3) 0.053(2) Uani 1 1 d .
H37A H 0.7552 0.8487 0.3003 0.063 Uiso 1 1 calc R
H37B H 0.8409 0.7802 0.3434 0.063 Uiso 1 1 calc R
C38 C 0.7919(6) 0.7102(6) 0.2959(4) 0.055(2) Uani 1 1 d .
C39 C 0.8268(6) 0.5834(5) 0.2417(4) 0.055(2) Uani 1 1 d .
H39A H 0.8183 0.5452 0.2837 0.066 Uiso 1 1 calc R
H39B H 0.8872 0.5460 0.2196 0.066 Uiso 1 1 calc R
C40 C 0.7364(5) 0.6030(6) 0.2054(3) 0.0400(19) Uani 1 1 d .
Mo41 Mo 0.54315(5) 0.72433(5) 0.80462(3) 0.0472(2) Uani 1 1 d .
Mo42 Mo 0.18125(5) 0.79234(5) 0.55539(3) 0.0494(2) Uani 1 1 d .
O0AA O 0.6978(6) 0.7468(6) 0.6872(4) 0.130(3) Uani 1 1 d .
O42 O 0.5761(5) 0.8990(4) 0.8253(4) 0.109(3) Uani 1 1 d .
O43 O 0.2113(5) 0.8788(5) 0.4114(3) 0.109(3) Uani 1 1 d .
O44 O 0.1222(6) 1.0045(4) 0.5587(3) 0.115(3) Uani 1 1 d .
O45 O 0.5762(5) 0.5375(4) 0.6358(2) 0.0817(19) Uani 1 1 d .
O46 O 0.1556(5) 0.8615(5) 0.7718(3) 0.105(2) Uani 1 1 d .
O60 O 0.3306(4) 0.7735(3) 0.5749(2) 0.0454(13) Uani 1 1 d .
O61 O 0.4356(4) 0.7405(4) 0.4902(3) 0.085(2) Uani 1 1 d .
O80 O 0.4262(4) 0.8081(3) 0.7432(2) 0.0516(14) Uani 1 1 d .
O81 O 0.3704(4) 0.9537(3) 0.7635(3) 0.0709(18) Uani 1 1 d .
N41 N 0.4089(5) 0.7253(4) 0.8734(3) 0.0527(18) Uani 1 1 d .
N42 N 0.4864(5) 0.6172(4) 0.7843(3) 0.0391(16) Uani 1 1 d .
N43 N 0.2621(4) 0.6410(4) 0.5533(3) 0.0454(16) Uani 1 1 d .
N44 N 0.1961(5) 0.7148(5) 0.6581(3) 0.0478(17) Uani 1 1 d .
N45 N 0.4952(4) 0.6877(4) 0.6491(3) 0.0530(18) Uani 1 1 d .
H45 H 0.4639 0.7234 0.6759 0.064 Uiso 1 1 calc R
N46 N 0.2594(5) 0.8500(4) 0.6832(3) 0.0585(19) Uani 1 1 d .
H46 H 0.2849 0.8203 0.6525 0.070 Uiso 1 1 calc R
C41 C 0.6385(8) 0.7361(7) 0.7329(5) 0.082(3) Uani 1 1 d .
C42 C 0.5632(7) 0.8341(7) 0.8168(5) 0.091(3) Uani 1 1 d .
C43 C 0.1982(7) 0.8456(6) 0.4672(5) 0.071(3) Uani 1 1 d .
C44 C 0.1418(7) 0.9238(7) 0.5592(4) 0.087(3) Uani 1 1 d .
C45 C 0.6214(6) 0.6885(6) 0.8973(4) 0.077(3) Uani 1 1 d .
H45A H 0.6802 0.7066 0.8936 0.093 Uiso 1 1 calc R
H45B H 0.5775 0.6992 0.9360 0.093 Uiso 1 1 calc R
C46 C 0.6363(6) 0.6058(7) 0.8780(4) 0.067(3) Uani 1 1 d .
C47 C 0.6915(6) 0.5994(5) 0.8187(4) 0.063(2) Uani 1 1 d .
H47A H 0.6989 0.5451 0.8017 0.076 Uiso 1 1 calc R
H47B H 0.7524 0.6149 0.8119 0.076 Uiso 1 1 calc R
C48 C 0.5962(7) 0.5309(6) 0.9152(4) 0.085(3) Uani 1 1 d .
H48A H 0.5893 0.4959 0.8869 0.128 Uiso 1 1 calc GR
H48B H 0.5315 0.5598 0.9365 0.128 Uiso 1 1 calc GR
H48C H 0.6418 0.4887 0.9463 0.128 Uiso 1 1 calc GR
C51 C 0.3678(6) 0.7782(6) 0.9176(4) 0.064(3) Uani 1 1 d .
H51 H 0.3970 0.8205 0.9216 0.076 Uiso 1 1 calc R
C52 C 0.2802(8) 0.7716(7) 0.9591(4) 0.091(4) Uani 1 1 d .
H52 H 0.2544 0.8069 0.9907 0.109 Uiso 1 1 calc R
C53 C 0.2361(8) 0.7125(7) 0.9511(5) 0.095(4) Uani 1 1 d .
H53 H 0.1793 0.7067 0.9774 0.114 Uiso 1 1 calc R
C54 C 0.2744(7) 0.6628(6) 0.9054(4) 0.073(3) Uani 1 1 d .
H54 H 0.2436 0.6226 0.9000 0.088 Uiso 1 1 calc R
C55 C 0.3588(6) 0.6697(5) 0.8658(4) 0.049(2) Uani 1 1 d .
C56 C 0.4074(6) 0.6152(5) 0.8155(4) 0.048(2) Uani 1 1 d .
H56 H 0.3763 0.5773 0.8071 0.057 Uiso 1 1 calc R
C57 C 0.5278(6) 0.5533(5) 0.7404(3) 0.056(2) Uani 1 1 d .
H57A H 0.4884 0.5123 0.7485 0.067 Uiso 1 1 calc R
H57B H 0.5957 0.5134 0.7511 0.067 Uiso 1 1 calc R
C58 C 0.5331(6) 0.5939(6) 0.6706(4) 0.049(2) Uani 1 1 d .
C59 C 0.5048(6) 0.7315(5) 0.5821(3) 0.052(2) Uani 1 1 d .
H59A H 0.5660 0.6916 0.5622 0.063 Uiso 1 1 calc R
H59B H 0.5124 0.7920 0.5787 0.063 Uiso 1 1 calc R
C60 C 0.4178(7) 0.7480(5) 0.5456(4) 0.047(2) Uani 1 1 d .
C71 C 0.2998(6) 0.6024(6) 0.5011(4) 0.058(2) Uani 1 1 d .
H71 H 0.2830 0.6405 0.4612 0.069 Uiso 1 1 calc R
C72 C 0.3621(7) 0.5086(7) 0.5047(4) 0.071(3) Uani 1 1 d .
H72 H 0.3855 0.4849 0.4676 0.085 Uiso 1 1 calc R
C73 C 0.3888(7) 0.4521(6) 0.5611(5) 0.075(3) Uani 1 1 d .
H73 H 0.4299 0.3889 0.5639 0.090 Uiso 1 1 calc R
C74 C 0.3540(6) 0.4896(6) 0.6148(4) 0.056(2) Uani 1 1 d .
H74 H 0.3731 0.4521 0.6545 0.068 Uiso 1 1 calc R
C75 C 0.2909(6) 0.5827(5) 0.6098(4) 0.045(2) Uani 1 1 d .
C76 C 0.2518(6) 0.6272(6) 0.6652(3) 0.048(2) Uani 1 1 d .
H76 H 0.2675 0.5914 0.7057 0.058 Uiso 1 1 calc R
C77 C 0.1563(6) 0.7502(6) 0.7166(3) 0.062(2) Uani 1 1 d .
H77A H 0.1746 0.6971 0.7526 0.074 Uiso 1 1 calc R
H77B H 0.0833 0.7755 0.7179 0.074 Uiso 1 1 calc R
C78 C 0.1917(7) 0.8254(6) 0.7250(4) 0.060(3) Uani 1 1 d .
C79 C 0.2930(6) 0.9250(5) 0.6867(4) 0.065(3) Uani 1 1 d .
H79A H 0.2349 0.9780 0.6974 0.078 Uiso 1 1 calc R
H79B H 0.3234 0.9468 0.6452 0.078 Uiso 1 1 calc R
C80 C 0.3688(6) 0.8942(5) 0.7359(3) 0.046(2) Uani 1 1 d .
C83 C 0.0667(7) 0.7758(7) 0.5012(5) 0.087(3) Uani 1 1 d .
H83A H 0.0290 0.8319 0.4719 0.105 Uiso 1 1 calc R
H83B H 0.0877 0.7178 0.4854 0.105 Uiso 1 1 calc R
C84 C 0.0330(7) 0.7698(9) 0.5667(5) 0.089(3) Uani 1 1 d .
C85 C 0.0149(7) 0.8542(8) 0.5844(5) 0.107(4) Uani 1 1 d .
H85A H -0.0040 0.8550 0.6293 0.129 Uiso 1 1 calc R
H85B H -0.0234 0.9117 0.5564 0.129 Uiso 1 1 calc R
C86 C 0.0208(7) 0.6807(8) 0.6107(5) 0.116(4) Uani 1 1 d .
H86A H 0.0097 0.6880 0.6541 0.174 Uiso 1 1 calc GR
H86B H 0.0808 0.6272 0.6058 0.174 Uiso 1 1 calc GR
H86C H -0.0359 0.6707 0.6000 0.174 Uiso 1 1 calc GR

loop_
_atom_site_aniso_label
_atom_site_aniso_U_11
_atom_site_aniso_U_22
_atom_site_aniso_U_33
_atom_site_aniso_U_23
_atom_site_aniso_U_13
_atom_site_aniso_U_12
Mo1 0.0525(5) 0.0324(4) 0.0339(4) -0.0056(3) -0.0124(3) -0.0196(3)
Mo2 0.0406(5) 0.0481(5) 0.0533(5) -0.0042(4) -0.0116(4) -0.0152(4)
O1 0.164(7) 0.055(4) 0.089(5) -0.017(4) -0.039(4) -0.054(4)
O2 0.081(5) 0.133(6) 0.077(5) -0.054(4) 0.010(4) -0.051(4)
O3 0.143(7) 0.054(5) 0.159(8) 0.033(5) -0.025(6) -0.028(5)
O4 0.058(5) 0.071(5) 0.161(7) -0.036(4) 0.017(5) -0.017(4)
O5 0.098(5) 0.085(5) 0.079(5) 0.018(4) -0.001(4) -0.052(4)
O6 0.089(5) 0.128(6) 0.090(5) -0.033(4) 0.034(4) -0.081(5)
O20 0.057(4) 0.051(3) 0.048(4) -0.013(3) 0.003(3) -0.025(3)
O21 0.065(4) 0.125(6) 0.066(4) -0.039(4) 0.029(4) -0.051(4)
O40 0.043(3) 0.031(3) 0.043(3) -0.009(3) -0.007(3) -0.009(2)
O41 0.106(5) 0.051(4) 0.073(4) 0.011(3) -0.049(4) -0.047(4)
N1 0.032(4) 0.039(4) 0.048(4) 0.002(3) -0.013(3) -0.019(3)
N2 0.046(4) 0.030(4) 0.037(4) -0.002(3) -0.013(3) -0.018(3)
N3 0.045(4) 0.046(4) 0.045(4) -0.012(3) -0.005(4) -0.019(4)
N4 0.056(5) 0.058(5) 0.029(4) -0.019(3) 0.001(3) -0.031(4)
N5 0.042(4) 0.060(5) 0.037(4) -0.010(4) -0.002(3) -0.020(4)
N6 0.044(4) 0.048(4) 0.048(4) 0.003(3) -0.011(3) -0.028(3)
C1 0.071(6) 0.060(6) 0.056(6) 0.001(5) -0.021(5) -0.035(5)
C2 0.056(6) 0.062(6) 0.057(6) -0.020(5) -0.013(5) -0.030(5)
C3 0.038(5) 0.082(7) 0.073(7) -0.017(6) -0.013(5) -0.004(5)
C4 0.055(7) 0.067(7) 0.095(8) 0.006(6) -0.014(6) -0.033(6)
C5 0.077(7) 0.041(5) 0.051(6) 0.009(4) -0.024(5) -0.028(5)
C6 0.074(7) 0.037(5) 0.060(6) -0.004(4) -0.029(5) -0.024(5)
C7 0.077(7) 0.077(7) 0.042(5) -0.003(5) -0.026(5) -0.033(5)
C8 0.071(7) 0.066(6) 0.093(7) -0.030(6) -0.038(6) 0.003(5)
C11 0.047(6) 0.057(6) 0.065(6) -0.003(5) -0.009(5) -0.024(5)
C12 0.071(7) 0.079(7) 0.041(6) 0.002(5) 0.004(5) -0.031(6)
C13 0.054(6) 0.110(9) 0.034(6) -0.008(6) 0.014(5) -0.022(6)
C14 0.066(6) 0.073(7) 0.036(5) -0.020(5) 0.003(5) -0.014(5)
C15 0.037(5) 0.039(5) 0.050(5) -0.004(4) -0.013(4) -0.007(4)
C16 0.056(5) 0.027(4) 0.045(5) -0.015(4) -0.013(4) -0.007(4)
C17 0.059(6) 0.040(5) 0.064(6) -0.010(4) -0.006(5) -0.030(5)
C18 0.078(7) 0.051(6) 0.034(5) 0.010(4) -0.018(5) -0.048(5)
C19 0.074(7) 0.067(6) 0.040(5) -0.010(4) 0.002(5) -0.031(5)
C20 0.042(6) 0.046(5) 0.047(6) -0.019(4) 0.013(5) -0.018(4)
C25 0.105(9) 0.121(9) 0.049(6) 0.017(6) -0.039(6) -0.055(7)
C26 0.048(7) 0.107(9) 0.064(7) -0.016(6) -0.025(5) -0.031(6)
C27 0.077(8) 0.091(8) 0.111(9) -0.016(6) -0.058(7) -0.036(6)
C28 0.122(9) 0.094(8) 0.086(8) -0.036(7) -0.008(7) -0.046(7)
C31 0.050(6) 0.051(6) 0.074(7) -0.020(5) 0.006(5) -0.018(5)
C32 0.087(8) 0.077(8) 0.059(7) -0.005(6) 0.000(6) -0.045(7)
C33 0.114(9) 0.049(6) 0.057(7) 0.010(5) -0.004(7) -0.043(7)
C34 0.087(7) 0.040(5) 0.049(6) -0.012(4) -0.031(5) -0.012(5)
C35 0.062(6) 0.038(5) 0.026(4) -0.017(4) -0.002(4) -0.018(5)
C36 0.032(5) 0.050(5) 0.045(5) -0.016(4) -0.002(4) -0.006(4)
C37 0.053(6) 0.072(6) 0.040(5) -0.024(4) 0.021(4) -0.033(5)
C38 0.050(6) 0.073(7) 0.047(6) -0.009(5) 0.002(5) -0.033(5)
C39 0.064(6) 0.047(5) 0.062(6) 0.000(4) -0.019(5) -0.030(5)
C40 0.050(5) 0.041(5) 0.035(5) -0.011(4) -0.014(4) -0.016(4)
Mo41 0.0543(5) 0.0403(4) 0.0531(5) -0.0211(4) -0.0134(4) -0.0121(4)
Mo42 0.0583(5) 0.0474(5) 0.0379(4) -0.0136(4) -0.0166(4) -0.0049(4)
O0AA 0.133(8) 0.122(7) 0.115(7) -0.005(5) 0.027(6) -0.053(6)
O42 0.089(5) 0.068(5) 0.190(8) -0.052(5) -0.048(5) -0.019(4)
O43 0.130(7) 0.135(7) 0.052(5) 0.006(4) -0.023(5) -0.045(5)
O44 0.167(7) 0.047(4) 0.111(6) -0.027(4) -0.042(5) 0.005(5)
O45 0.127(6) 0.062(4) 0.053(4) -0.037(3) 0.007(4) -0.019(4)
O46 0.123(6) 0.125(6) 0.078(5) -0.079(5) 0.018(4) -0.029(5)
O60 0.059(4) 0.045(3) 0.031(3) -0.014(3) 0.004(3) -0.015(3)
O61 0.090(5) 0.121(6) 0.042(4) -0.024(4) -0.013(4) -0.026(4)
O80 0.071(4) 0.036(3) 0.054(4) -0.026(3) -0.014(3) -0.012(3)
O81 0.074(4) 0.048(4) 0.101(5) -0.042(3) -0.036(4) -0.003(3)
N41 0.065(5) 0.044(4) 0.045(4) -0.017(3) -0.014(4) -0.006(4)
N42 0.052(4) 0.032(4) 0.031(4) -0.013(3) -0.005(3) -0.008(3)
N43 0.055(4) 0.058(4) 0.032(4) -0.013(3) -0.004(3) -0.027(4)
N44 0.058(5) 0.053(4) 0.048(4) -0.026(4) -0.014(4) -0.023(4)
N45 0.066(5) 0.040(4) 0.040(4) -0.019(3) -0.019(4) 0.010(3)
N46 0.065(5) 0.062(5) 0.047(5) -0.034(4) -0.004(4) -0.005(4)
C41 0.105(9) 0.065(7) 0.085(8) -0.009(6) -0.025(7) -0.037(6)
C42 0.088(8) 0.088(8) 0.128(9) -0.051(7) -0.036(7) -0.033(6)
C43 0.085(7) 0.061(6) 0.069(7) -0.022(6) -0.025(6) -0.015(5)
C44 0.096(8) 0.060(7) 0.077(7) -0.020(6) -0.044(6) 0.023(6)
C45 0.090(7) 0.074(7) 0.072(7) -0.036(5) -0.040(6) -0.006(5)
C46 0.059(7) 0.082(8) 0.063(7) -0.028(6) -0.019(5) -0.013(5)
C47 0.053(6) 0.060(6) 0.083(7) -0.030(5) -0.012(5) -0.014(5)
C48 0.098(8) 0.074(7) 0.061(7) 0.012(5) -0.022(6) -0.017(6)
C51 0.058(6) 0.064(6) 0.057(6) -0.035(5) -0.027(5) 0.016(5)
C52 0.090(9) 0.100(9) 0.034(6) -0.038(6) -0.011(6) 0.040(7)
C53 0.102(10) 0.067(8) 0.078(9) -0.004(6) -0.002(7) 0.003(7)
C54 0.085(8) 0.062(7) 0.065(7) -0.009(5) 0.000(6) -0.021(6)
C55 0.049(6) 0.050(5) 0.039(5) 0.003(4) -0.012(4) -0.011(5)
C56 0.058(6) 0.037(5) 0.047(5) -0.019(4) -0.019(5) -0.003(4)
C57 0.092(7) 0.032(5) 0.046(5) -0.014(4) -0.023(5) -0.013(4)
C58 0.069(6) 0.042(5) 0.042(5) -0.021(4) -0.010(4) -0.016(5)
C59 0.066(6) 0.062(6) 0.030(5) -0.020(4) -0.010(4) -0.015(5)
C60 0.078(7) 0.039(5) 0.027(5) -0.004(4) -0.013(5) -0.021(5)
C71 0.075(7) 0.066(6) 0.038(5) -0.018(5) -0.006(5) -0.026(5)
C72 0.099(8) 0.061(7) 0.067(7) -0.044(6) 0.013(6) -0.032(6)
C73 0.078(7) 0.050(6) 0.077(7) -0.026(6) -0.004(6) 0.006(5)
C74 0.059(6) 0.048(6) 0.063(6) -0.010(5) -0.008(5) -0.020(5)
C75 0.058(6) 0.034(5) 0.044(5) -0.015(4) 0.002(4) -0.015(4)
C76 0.060(6) 0.070(6) 0.020(4) -0.001(4) -0.001(4) -0.035(5)
C77 0.069(6) 0.072(6) 0.044(5) -0.030(5) 0.000(5) -0.014(5)
C78 0.061(7) 0.069(6) 0.050(6) -0.049(5) -0.013(5) 0.005(5)
C79 0.087(7) 0.043(5) 0.072(6) -0.018(5) -0.033(5) -0.015(5)
C80 0.066(6) 0.035(5) 0.044(5) -0.023(4) -0.008(4) -0.013(4)
C83 0.087(8) 0.108(8) 0.083(8) -0.040(7) -0.039(6) -0.025(6)
C84 0.059(7) 0.120(11) 0.083(9) -0.039(8) -0.008(6) -0.014(7)
C85 0.066(8) 0.140(11) 0.082(8) -0.019(8) -0.035(6) 0.011(7)
C86 0.091(9) 0.183(13) 0.103(9) -0.004(9) -0.015(7) -0.094(9)

loop_
_atom_type_symbol
_atom_type_description
_atom_type_scat_dispersion_real
_atom_type_scat_dispersion_imag
_atom_type_scat_source
C C 0.0033 0.0016 'International Tables Vol C Tables 4.2.6.8 and 6.1.1.4'
H H 0.0000 0.0000 'International Tables Vol C Tables 4.2.6.8 and 6.1.1.4'
Mo Mo -1.6832 0.6857 'International Tables Vol C Tables 4.2.6.8 and 6.1.1.4'
N N 0.0061 0.0033 'International Tables Vol C Tables 4.2.6.8 and 6.1.1.4'
O O 0.0106 0.0060 'International Tables Vol C Tables 4.2.6.8 and 6.1.1.4'

loop_
_geom_angle_atom_site_label_1
_geom_angle_atom_site_label_2
_geom_angle_atom_site_label_3
_geom_angle
O40 Mo1 N1 78.50(18)
O40 Mo1 N2 75.56(17)
O40 Mo1 C5 146.6(2)
O40 Mo1 C6 161.1(2)
O40 Mo1 C7 152.2(2)
N1 Mo1 N2 73.5(2)
N1 Mo1 C5 122.3(2)
N1 Mo1 C7 83.5(2)
N2 Mo1 C5 85.4(2)
N2 Mo1 C7 119.3(2)
C1 Mo1 O40 92.5(3)
C1 Mo1 N1 102.5(3)
C1 Mo1 N2 167.9(3)
C1 Mo1 C5 106.0(3)
C1 Mo1 C6 104.2(3)
C1 Mo1 C7 70.8(3)
C2 Mo1 O40 87.1(3)
C2 Mo1 N1 165.6(3)
C2 Mo1 N2 102.4(3)
C2 Mo1 C1 78.6(3)
C2 Mo1 C5 70.3(3)
C2 Mo1 C6 104.6(3)
C2 Mo1 C7 110.1(3)
C6 Mo1 N1 89.2(3)
C6 Mo1 N2 87.3(2)
C6 Mo1 C5 35.7(2)
C6 Mo1 C7 36.1(2)
C7 Mo1 C5 61.2(3)
O20 Mo2 N3 78.64(19)
O20 Mo2 N4 75.13(18)
O20 Mo2 C25 145.1(3)
O20 Mo2 C26 158.5(3)
O20 Mo2 C27 154.4(3)
N3 Mo2 N4 74.0(2)
N3 Mo2 C25 123.2(3)
N3 Mo2 C26 88.7(3)
N3 Mo2 C27 83.5(3)
N4 Mo2 C25 84.8(3)
N4 Mo2 C27 117.3(3)
C3 Mo2 O20 87.1(3)
C3 Mo2 N3 165.5(3)
C3 Mo2 N4 104.8(3)
C3 Mo2 C25 70.5(3)
C3 Mo2 C26 105.6(4)
C3 Mo2 C27 109.2(3)
C4 Mo2 O20 94.9(3)
C4 Mo2 N3 97.9(3)
C4 Mo2 N4 168.1(3)
C4 Mo2 C3 80.8(3)
C4 Mo2 C25 107.0(4)
C4 Mo2 C26 104.2(4)
C4 Mo2 C27 69.5(4)
C26 Mo2 N4 84.7(3)
C26 Mo2 C25 36.3(3)
C26 Mo2 C27 36.3(3)
C27 Mo2 C25 60.5(3)
C20 O20 Mo2 131.1(5)
C40 O40 Mo1 130.8(4)
C11 N1 Mo1 127.1(5)
C11 N1 C15 118.2(7)
C15 N1 Mo1 113.7(5)
C16 N2 Mo1 114.5(4)
C16 N2 C17 116.5(6)
C17 N2 Mo1 129.0(4)
C31 N3 Mo2 127.2(6)
C35 N3 Mo2 115.6(5)
C35 N3 C31 116.0(7)
C36 N4 Mo2 112.2(5)
C36 N4 C37 118.0(7)
C37 N4 Mo2 129.7(5)
C18 N5 H5 118.3
C18 N5 C19 123.3(7)
C19 N5 H5 118.3
C38 N6 H6 119.2
C38 N6 C39 121.5(6)
C39 N6 H6 119.2
O1 C1 Mo1 174.4(7)
O2 C2 Mo1 178.4(7)
O3 C3 Mo2 177.9(9)
O4 C4 Mo2 177.7(9)
Mo1 C5 H5A 116.7
Mo1 C5 H5B 116.7
H5A C5 H5B 113.7
C6 C5 Mo1 69.5(4)
C6 C5 H5A 116.7
C6 C5 H5B 116.7
C5 C6 Mo1 74.8(5)
C5 C6 C7 113.7(7)
C5 C6 C8 124.4(7)
C7 C6 Mo1 74.4(4)
C7 C6 C8 121.9(8)
C8 C6 Mo1 119.4(5)
Mo1 C7 H7A 116.7
Mo1 C7 H7B 116.7
C6 C7 Mo1 69.5(4)
C6 C7 H7A 116.7
C6 C7 H7B 116.7
H7A C7 H7B 113.7
C6 C8 H8A 109.5
C6 C8 H8B 109.5
C6 C8 H8C 109.5
H8A C8 H8B 109.5
H8A C8 H8C 109.5
H8B C8 H8C 109.5
N1 C11 H11 118.3
N1 C11 C12 123.4(8)
C12 C11 H11 118.3
C11 C12 H12 120.3
C13 C12 C11 119.3(8)
C13 C12 H12 120.3
C12 C13 H13 120.6
C12 C13 C14 118.9(8)
C14 C13 H13 120.6
C13 C14 H14 119.5
C13 C14 C15 121.0(8)
C15 C14 H14 119.5
N1 C15 C14 119.2(7)
N1 C15 C16 117.3(7)
C14 C15 C16 123.5(7)
N2 C16 C15 120.2(6)
N2 C16 H16 119.9
C15 C16 H16 119.9
N2 C17 H17A 108.2
N2 C17 H17B 108.2
N2 C17 C18 116.5(6)
H17A C17 H17B 107.3
C18 C17 H17A 108.2
C18 C17 H17B 108.2
O5 C18 N5 121.8(9)
O5 C18 C17 119.1(8)
N5 C18 C17 119.0(7)
N5 C19 H19A 108.0
N5 C19 H19B 108.0
N5 C19 C20 117.0(6)
H19A C19 H19B 107.3
C20 C19 H19A 108.0
C20 C19 H19B 108.0
O20 C20 C19 113.6(7)
O21 C20 O20 126.9(8)
O21 C20 C19 119.5(8)
Mo2 C25 H25A 116.8
Mo2 C25 H25B 116.8
H25A C25 H25B 113.8
C26 C25 Mo2 68.8(5)
C26 C25 H25A 116.8
C26 C25 H25B 116.8
C25 C26 Mo2 74.9(5)
C25 C26 C28 125.0(9)
C27 C26 Mo2 74.3(5)
C27 C26 C25 110.4(9)
C27 C26 C28 124.6(9)
C28 C26 Mo2 121.1(6)
Mo2 C27 H27A 116.7
Mo2 C27 H27B 116.7
C26 C27 Mo2 69.4(5)
C26 C27 H27A 116.7
C26 C27 H27B 116.7
H27A C27 H27B 113.7
C26 C28 H28A 109.5
C26 C28 H28B 109.5
C26 C28 H28C 109.5
H28A C28 H28B 109.5
H28A C28 H28C 109.5
H28B C28 H28C 109.5
N3 C31 H31 118.6
C32 C31 N3 122.8(8)
C32 C31 H31 118.6
C31 C32 H32 119.2
C31 C32 C33 121.6(9)
C33 C32 H32 119.2
C32 C33 H33 121.5
C32 C33 C34 117.0(9)
C34 C33 H33 121.5
C33 C34 H34 120.2
C35 C34 C33 119.6(8)
C35 C34 H34 120.2
N3 C35 C34 122.9(7)
N3 C35 C36 114.9(7)
C34 C35 C36 122.2(8)
N4 C36 C35 122.3(7)
N4 C36 H36 118.9
C35 C36 H36 118.9
N4 C37 H37A 107.8
N4 C37 H37B 107.8
N4 C37 C38 118.0(6)
H37A C37 H37B 107.1
C38 C37 H37A 107.8
C38 C37 H37B 107.8
O6 C38 N6 122.7(8)
O6 C38 C37 119.8(8)
N6 C38 C37 117.5(7)
N6 C39 H39A 108.4
N6 C39 H39B 108.4
N6 C39 C40 115.3(6)
H39A C39 H39B 107.5
C40 C39 H39A 108.4
C40 C39 H39B 108.4
O40 C40 C39 114.1(6)
O41 C40 O40 125.2(7)
O41 C40 C39 120.7(7)
O80 Mo41 N41 80.2(2)
O80 Mo41 N42 75.83(19)
O80 Mo41 C45 152.6(2)
O80 Mo41 C46 161.6(3)
O80 Mo41 C47 146.6(2)
N41 Mo41 N42 74.2(2)
N41 Mo41 C45 82.6(3)
N41 Mo41 C46 87.2(3)
N41 Mo41 C47 120.1(3)
N42 Mo41 C45 119.4(3)
N42 Mo41 C47 84.4(2)
C41 Mo41 O80 88.0(3)
C41 Mo41 N41 168.2(3)
C41 Mo41 N42 101.7(3)
C41 Mo41 C42 82.1(4)
C41 Mo41 C45 108.9(4)
C41 Mo41 C46 103.8(4)
C41 Mo41 C47 69.7(4)
C42 Mo41 O80 92.7(3)
C42 Mo41 N41 99.8(3)
C42 Mo41 N42 167.7(3)
C42 Mo41 C45 69.4(4)
C42 Mo41 C46 102.8(4)
C42 Mo41 C47 107.9(3)
C46 Mo41 N42 87.8(3)
C46 Mo41 C45 35.1(2)
C46 Mo41 C47 35.8(3)
C47 Mo41 C45 60.8(3)
O60 Mo42 N43 78.51(19)
O60 Mo42 N44 74.25(19)
O60 Mo42 C83 154.4(3)
O60 Mo42 C84 159.2(3)
O60 Mo42 C85 144.9(3)
N43 Mo42 N44 73.9(2)
N43 Mo42 C83 83.4(3)
N43 Mo42 C84 90.0(3)
N43 Mo42 C85 123.9(3)
N44 Mo42 C83 117.8(3)
C43 Mo42 O60 95.1(3)
C43 Mo42 N43 99.3(3)
C43 Mo42 N44 168.1(3)
C43 Mo42 C44 80.4(4)
C43 Mo42 C83 70.0(4)
C43 Mo42 C84 103.9(4)
C43 Mo42 C85 105.8(4)
C44 Mo42 O60 88.1(3)
C44 Mo42 N43 166.5(3)
C44 Mo42 N44 104.0(3)
C44 Mo42 C83 108.9(4)
C44 Mo42 C84 103.2(4)
C44 Mo42 C85 68.6(4)
C84 Mo42 N44 86.0(3)
C84 Mo42 C83 36.2(3)
C84 Mo42 C85 35.8(3)
C85 Mo42 N44 86.0(3)
C85 Mo42 C83 60.6(3)
C60 O60 Mo42 134.9(5)
C80 O80 Mo41 132.3(4)
C51 N41 Mo41 128.0(6)
C51 N41 C55 116.9(7)
C55 N41 Mo41 114.9(5)
C56 N42 Mo41 113.3(5)
C56 N42 C57 116.2(6)
C57 N42 Mo41 130.5(5)
C71 N43 Mo42 127.2(5)
C75 N43 Mo42 116.0(5)
C75 N43 C71 115.9(7)
C76 N44 Mo42 114.0(5)
C76 N44 C77 115.9(7)
C77 N44 Mo42 130.0(5)
C58 N45 H45 118.8
C58 N45 C59 122.4(6)
C59 N45 H45 118.8
C78 N46 H46 118.8
C78 N46 C79 122.4(7)
C79 N46 H46 118.8
O0AA C41 Mo41 177.8(9)
O42 C42 Mo41 178.5(10)
O43 C43 Mo42 178.5(8)
O44 C44 Mo42 176.0(10)
Mo41 C45 H45A 116.6
Mo41 C45 H45B 116.6
H45A C45 H45B 113.6
C46 C45 Mo41 70.1(5)
C46 C45 H45A 116.6
C46 C45 H45B 116.6
C45 C46 Mo41 74.8(5)
C45 C46 C47 113.7(9)
C45 C46 C48 124.1(9)
C47 C46 Mo41 72.8(5)
C47 C46 C48 122.2(8)
C48 C46 Mo41 119.4(6)
Mo41 C47 H47A 116.5
Mo41 C47 H47B 116.5
C46 C47 Mo41 71.3(5)
C46 C47 H47A 116.5
C46 C47 H47B 116.5
H47A C47 H47B 113.5
C46 C48 H48A 109.5
C46 C48 H48B 109.5
C46 C48 H48C 109.5
H48A C48 H48B 109.5
H48A C48 H48C 109.5
H48B C48 H48C 109.5
N41 C51 H51 119.0
N41 C51 C52 122.1(8)
C52 C51 H51 119.0
C51 C52 H52 120.8
C53 C52 C51 118.3(9)
C53 C52 H52 120.8
C52 C53 H53 120.2
C54 C53 C52 119.7(11)
C54 C53 H53 120.2
C53 C54 H54 119.3
C53 C54 C55 121.5(10)
C55 C54 H54 119.3
N41 C55 C54 121.4(8)
N41 C55 C56 113.7(7)
C54 C55 C56 124.7(8)
N42 C56 C55 123.5(7)
N42 C56 H56 118.2
C55 C56 H56 118.2
N42 C57 H57A 107.6
N42 C57 H57B 107.6
N42 C57 C58 119.0(6)
H57A C57 H57B 107.0
C58 C57 H57A 107.6
C58 C57 H57B 107.6
O45 C58 N45 123.4(7)
O45 C58 C57 116.5(7)
N45 C58 C57 120.1(6)
N45 C59 H59A 108.5
N45 C59 H59B 108.5
N45 C59 C60 115.0(6)
H59A C59 H59B 107.5
C60 C59 H59A 108.5
C60 C59 H59B 108.5
O60 C60 C59 116.3(7)
O61 C60 O60 125.4(8)
O61 C60 C59 118.2(8)
N43 C71 H71 118.7
N43 C71 C72 122.7(8)
C72 C71 H71 118.7
C71 C72 H72 119.8
C73 C72 C71 120.4(8)
C73 C72 H72 119.8
C72 C73 H73 120.8
C72 C73 C74 118.4(8)
C74 C73 H73 120.8
C73 C74 H74 120.0
C73 C74 C75 119.9(8)
C75 C74 H74 120.0
N43 C75 C74 122.7(7)
N43 C75 C76 114.7(7)
C74 C75 C76 122.6(8)
N44 C76 C75 120.6(7)
N44 C76 H76 119.7
C75 C76 H76 119.7
N44 C77 H77A 108.4
N44 C77 H77B 108.4
N44 C77 C78 115.6(7)
H77A C77 H77B 107.4
C78 C77 H77A 108.4
C78 C77 H77B 108.4
O46 C78 N46 122.4(8)
O46 C78 C77 117.9(9)
N46 C78 C77 119.6(7)
N46 C79 H79A 109.0
N46 C79 H79B 109.0
N46 C79 C80 113.0(6)
H79A C79 H79B 107.8
C80 C79 H79A 109.0
C80 C79 H79B 109.0
O80 C80 C79 114.8(6)
O81 C80 O80 126.5(7)
O81 C80 C79 118.7(7)
Mo42 C83 H83A 116.7
Mo42 C83 H83B 116.7
H83A C83 H83B 113.7
C84 C83 Mo42 69.7(5)
C84 C83 H83A 116.7
C84 C83 H83B 116.7
C83 C84 Mo42 74.2(6)
C83 C84 C86 123.4(10)
C85 C84 Mo42 72.5(6)
C85 C84 C83 110.9(11)
C85 C84 C86 125.7(11)
C86 C84 Mo42 119.7(7)
Mo42 C85 H85A 116.4
Mo42 C85 H85B 116.4
C84 C85 Mo42 71.8(6)
C84 C85 H85A 116.4
C84 C85 H85B 116.4
H85A C85 H85B 113.4
C84 C86 H86A 109.5
C84 C86 H86B 109.5
C84 C86 H86C 109.5
H86A C86 H86B 109.5
H86A C86 H86C 109.5
H86B C86 H86C 109.5

loop_
_geom_bond_atom_site_label_1
_geom_bond_atom_site_label_2
_geom_bond_distance
Mo1 O40 2.146(4)
Mo1 N1 2.253(6)
Mo1 N2 2.274(5)
Mo1 C1 1.945(8)
Mo1 C2 1.912(9)
Mo1 C5 2.305(7)
Mo1 C6 2.236(8)
Mo1 C7 2.299(7)
Mo2 O20 2.158(5)
Mo2 N3 2.222(6)
Mo2 N4 2.290(6)
Mo2 C3 1.951(10)
Mo2 C4 1.881(10)
Mo2 C25 2.323(8)
Mo2 C26 2.244(9)
Mo2 C27 2.308(7)
O1 C1 1.176(8)
O2 C2 1.198(8)
O3 C3 1.172(9)
O4 C4 1.211(9)
O5 C18 1.228(8)
O6 C38 1.192(8)
O20 C20 1.294(8)
O21 C20 1.217(8)
O40 C40 1.278(8)
O41 C40 1.227(7)
N1 C11 1.344(8)
N1 C15 1.361(8)
N2 C16 1.285(8)
N2 C17 1.444(8)
N3 C31 1.359(9)
N3 C35 1.349(8)
N4 C36 1.278(8)
N4 C37 1.464(8)
N5 H5 0.8600
N5 C18 1.343(9)
N5 C19 1.449(8)
N6 H6 0.8600
N6 C38 1.332(9)
N6 C39 1.424(8)
C5 H5A 0.9700
C5 H5B 0.9700
C5 C6 1.393(10)
C6 C7 1.406(9)
C6 C8 1.510(10)
C7 H7A 0.9700
C7 H7B 0.9700
C8 H8A 0.9600
C8 H8B 0.9600
C8 H8C 0.9600
C11 H11 0.9300
C11 C12 1.362(10)
C12 H12 0.9300
C12 C13 1.351(10)
C13 H13 0.9300
C13 C14 1.366(10)
C14 H14 0.9300
C14 C15 1.398(9)
C15 C16 1.435(9)
C16 H16 0.9300
C17 H17A 0.9700
C17 H17B 0.9700
C17 C18 1.491(10)
C19 H19A 0.9700
C19 H19B 0.9700
C19 C20 1.520(10)
C25 H25A 0.9700
C25 H25B 0.9700
C25 C26 1.426(11)
C26 C27 1.418(11)
C26 C28 1.505(11)
C27 H27A 0.9700
C27 H27B 0.9700
C28 H28A 0.9600
C28 H28B 0.9600
C28 H28C 0.9600
C31 H31 0.9300
C31 C32 1.348(10)
C32 H32 0.9300
C32 C33 1.354(11)
C33 H33 0.9300
C33 C34 1.388(10)
C34 H34 0.9300
C34 C35 1.374(9)
C35 C36 1.463(9)
C36 H36 0.9300
C37 H37A 0.9700
C37 H37B 0.9700
C37 C38 1.523(9)
C39 H39A 0.9700
C39 H39B 0.9700
C39 C40 1.530(9)
Mo41 O80 2.134(5)
Mo41 N41 2.222(6)
Mo41 N42 2.274(5)
Mo41 C41 1.908(11)
Mo41 C42 1.924(9)
Mo41 C45 2.324(7)
Mo41 C46 2.264(9)
Mo41 C47 2.283(7)
Mo42 O60 2.157(5)
Mo42 N43 2.207(6)
Mo42 N44 2.257(6)
Mo42 C43 1.899(10)
Mo42 C44 1.926(10)
Mo42 C83 2.306(8)
Mo42 C84 2.248(10)
Mo42 C85 2.256(9)
O0AA C41 1.211(10)
O42 C42 1.157(8)
O43 C43 1.204(9)
O44 C44 1.177(9)
O45 C58 1.224(7)
O46 C78 1.230(8)
O60 C60 1.269(8)
O61 C60 1.214(8)
O80 C80 1.266(8)
O81 C80 1.236(7)
N41 C51 1.340(8)
N41 C55 1.370(8)
N42 C56 1.224(8)
N42 C57 1.448(8)
N43 C71 1.357(8)
N43 C75 1.352(8)
N44 C76 1.280(8)
N44 C77 1.457(8)
N45 H45 0.8600
N45 C58 1.337(8)
N45 C59 1.449(8)
N46 H46 0.8600
N46 C78 1.308(9)
N46 C79 1.445(8)
C45 H45A 0.9700
C45 H45B 0.9700
C45 C46 1.386(10)
C46 C47 1.398(10)
C46 C48 1.483(11)
C47 H47A 0.9700
C47 H47B 0.9700
C48 H48A 0.9600
C48 H48B 0.9600
C48 H48C 0.9600
C51 H51 0.9300
C51 C52 1.436(12)
C52 H52 0.9300
C52 C53 1.356(13)
C53 H53 0.9300
C53 C54 1.332(11)
C54 H54 0.9300
C54 C55 1.382(10)
C55 C56 1.473(10)
C56 H56 0.9300
C57 H57A 0.9700
C57 H57B 0.9700
C57 C58 1.489(9)
C59 H59A 0.9700
C59 H59B 0.9700
C59 C60 1.505(9)
C71 H71 0.9300
C71 C72 1.385(10)
C72 H72 0.9300
C72 C73 1.336(11)
C73 H73 0.9300
C73 C74 1.373(10)
C74 H74 0.9300
C74 C75 1.378(9)
C75 C76 1.465(9)
C76 H76 0.9300
C77 H77A 0.9700
C77 H77B 0.9700
C77 C78 1.500(10)
C79 H79A 0.9700
C79 H79B 0.9700
C79 C80 1.521(9)
C83 H83A 0.9700
C83 H83B 0.9700
C83 C84 1.415(12)
C84 C85 1.383(12)
C84 C86 1.520(13)
C85 H85A 0.9700
C85 H85B 0.9700
C86 H86A 0.9600
C86 H86B 0.9600
C86 H86C 0.9600

loop_
_geom_torsion_atom_site_label_1
_geom_torsion_atom_site_label_2
_geom_torsion_atom_site_label_3
_geom_torsion_atom_site_label_4
_geom_torsion
Mo1 O40 C40 O41 5.4(11)
Mo1 O40 C40 C39 -177.0(4)
Mo1 N1 C11 C12 168.5(6)
Mo1 N1 C15 C14 -172.0(5)
Mo1 N1 C15 C16 9.4(8)
Mo1 N2 C16 C15 -2.2(8)
Mo1 N2 C17 C18 -53.3(8)
Mo1 C5 C6 C7 -65.0(6)
Mo1 C5 C6 C8 115.5(7)
Mo2 O20 C20 O21 24.7(11)
Mo2 O20 C20 C19 -155.4(5)
Mo2 N3 C31 C32 169.4(6)
Mo2 N3 C35 C34 -169.6(5)
Mo2 N3 C35 C36 10.0(7)
Mo2 N4 C36 C35 -4.4(8)
Mo2 N4 C37 C38 -62.2(9)
Mo2 C25 C26 C27 -66.5(6)
Mo2 C25 C26 C28 117.6(8)
N1 C11 C12 C13 1.6(13)
N1 C15 C16 N2 -5.0(10)
N2 C17 C18 O5 161.0(6)
N2 C17 C18 N5 -19.9(9)
N3 C31 C32 C33 -2.8(14)
N3 C35 C36 N4 -3.6(10)
N4 C37 C38 O6 -178.5(8)
N4 C37 C38 N6 2.1(11)
N5 C19 C20 O20 36.4(9)
N5 C19 C20 O21 -143.7(7)
N6 C39 C40 O40 20.5(9)
N6 C39 C40 O41 -161.7(7)
C5 C6 C7 Mo1 65.2(6)
C8 C6 C7 Mo1 -115.2(7)
C11 N1 C15 C14 -2.9(10)
C11 N1 C15 C16 178.5(6)
C11 C12 C13 C14 -2.3(13)
C12 C13 C14 C15 0.5(13)
C13 C14 C15 N1 2.1(12)
C13 C14 C15 C16 -179.3(7)
C14 C15 C16 N2 176.4(7)
C15 N1 C11 C12 1.1(11)
C16 N2 C17 C18 127.4(7)
C17 N2 C16 C15 177.2(6)
C18 N5 C19 C20 107.5(8)
C19 N5 C18 O5 -7.7(11)
C19 N5 C18 C17 173.3(6)
C25 C26 C27 Mo2 66.9(6)
C28 C26 C27 Mo2 -117.2(8)
C31 N3 C35 C34 -1.2(10)
C31 N3 C35 C36 178.3(6)
C31 C32 C33 C34 1.3(13)
C32 C33 C34 C35 0.1(12)
C33 C34 C35 N3 -0.1(11)
C33 C34 C35 C36 -179.6(7)
C34 C35 C36 N4 176.0(6)
C35 N3 C31 C32 2.7(11)
C36 N4 C37 C38 113.2(8)
C37 N4 C36 C35 179.4(6)
C38 N6 C39 C40 83.5(9)
C39 N6 C38 O6 -2.2(13)
C39 N6 C38 C37 177.1(6)
Mo41 O80 C80 O81 2.6(13)
Mo41 O80 C80 C79 -178.7(5)
Mo41 N41 C51 C52 179.9(6)
Mo41 N41 C55 C54 179.6(6)
Mo41 N41 C55 C56 3.4(8)
Mo41 N42 C56 C55 -5.7(9)
Mo41 N42 C57 C58 -64.8(9)
Mo41 C45 C46 C47 63.0(6)
Mo41 C45 C46 C48 -115.5(8)
Mo42 O60 C60 O61 12.1(12)
Mo42 O60 C60 C59 -171.6(4)
Mo42 N43 C71 C72 170.2(6)
Mo42 N43 C75 C74 -170.5(6)
Mo42 N43 C75 C76 8.0(8)
Mo42 N44 C76 C75 -6.4(9)
Mo42 N44 C77 C78 -60.5(9)
Mo42 C83 C84 C85 63.7(7)
Mo42 C83 C84 C86 -115.5(9)
N41 C51 C52 C53 -2.7(13)
N41 C55 C56 N42 1.7(11)
N42 C57 C58 O45 174.1(7)
N42 C57 C58 N45 -3.5(11)
N43 C71 C72 C73 -0.8(13)
N43 C75 C76 N44 -0.9(10)
N44 C77 C78 O46 175.8(7)
N44 C77 C78 N46 -4.7(12)
N45 C59 C60 O60 37.8(9)
N45 C59 C60 O61 -145.7(7)
N46 C79 C80 O80 32.5(10)
N46 C79 C80 O81 -148.8(7)
C45 C46 C47 Mo41 -64.2(7)
C48 C46 C47 Mo41 114.4(8)
C51 N41 C55 C54 -5.0(11)
C51 N41 C55 C56 178.8(6)
C51 C52 C53 C54 -0.2(15)
C52 C53 C54 C55 0.3(15)
C53 C54 C55 N41 2.4(13)
C53 C54 C55 C56 178.1(8)
C54 C55 C56 N42 -174.3(8)
C55 N41 C51 C52 5.1(11)
C56 N42 C57 C58 114.2(8)
C57 N42 C56 C55 175.1(6)
C58 N45 C59 C60 93.1(8)
C59 N45 C58 O45 -2.1(12)
C59 N45 C58 C57 175.3(7)
C71 N43 C75 C74 -0.4(11)
C71 N43 C75 C76 178.1(6)
C71 C72 C73 C74 -0.8(14)
C72 C73 C74 C75 1.8(13)
C73 C74 C75 N43 -1.2(12)
C73 C74 C75 C76 -179.6(7)
C74 C75 C76 N44 177.6(7)
C75 N43 C71 C72 1.4(11)
C76 N44 C77 C78 116.2(8)
C77 N44 C76 C75 176.4(6)
C78 N46 C79 C80 78.6(10)
C79 N46 C78 O46 -3.6(13)
C79 N46 C78 C77 176.9(7)
C83 C84 C85 Mo42 -64.7(7)
C86 C84 C85 Mo42 114.4(10)

loop_
_smtbx_masks_void_nr
_smtbx_masks_void_average_x
_smtbx_masks_void_average_y
_smtbx_masks_void_average_z
_smtbx_masks_void_volume
_smtbx_masks_void_count_electrons
1 -0.468 0.968 -0.122 1207.5 167.2
